data_7229503
loop_
_publ_author_name
'Shi, Xiao-Shan'
'Wang, Dun-Jia'
'Li, Xiao-Ming'
'Li, Hong-Lei'
'Meng, Ling-Hong'
'Li, Xin'
'Pi, Yan'
'Zhou, Xing-Wang'
'Wang, Bin-Gui'

_publ_section_title
;
 Antimicrobial polyketides from Trichoderma koningiopsis QA-3, an
 endophytic fungus obtained from the medicinal plant Artemisia argyi
;
_journal_issue 81
_journal_name_full 'RSC Advances'
_journal_page_first 51335
_journal_paper_doi 10.1039/C7RA11122C
_journal_volume 7
_journal_year 2017
_chemical_formula_sum 'C16 H26 O4'
_chemical_formula_weight 282.37
_chemical_name_systematic
; 
 ? 
;
_space_group_IT_number 4
_symmetry_cell_setting monoclinic
_symmetry_space_group_name_Hall 'P 2yb'
_symmetry_space_group_name_H-M 'P 1 21 1'
_atom_sites_solution_hydrogens geom
_atom_sites_solution_primary direct
_atom_sites_solution_secondary difmap
_audit_creation_method SHELXL-97
_audit_update_record
;
2017-08-03 deposited with the CCDC.
2017-10-30 downloaded from the CCDC.
;
_cell_angle_alpha 90.00
_cell_angle_beta 91.3470(10)
_cell_angle_gamma 90.00
_cell_formula_units_Z 4
_cell_length_a 5.7605(5)
_cell_length_b 9.1002(8)
_cell_length_c 31.056(3)
_cell_measurement_reflns_used 1079
_cell_measurement_temperature 293(2)
_cell_measurement_theta_max 50.7410
_cell_measurement_theta_min 5.0240
_cell_volume 1627.6(3)
_computing_cell_refinement 'Bruker FRAMBO'
_computing_data_collection 'Bruker FRAMBO'
_computing_data_reduction 'Bruker SAINT'
_computing_molecular_graphics 'Bruker SHELXTL'
_computing_publication_material 'Bruker SHELXTL'
_computing_structure_refinement 'SHELXL-97 (Sheldrick, 1997)'
_computing_structure_solution 'SHELXS-97 (Sheldrick, 1990)'
_diffrn_ambient_temperature 293(2)
_diffrn_measured_fraction_theta_full 0.990
_diffrn_measured_fraction_theta_max 0.990
_diffrn_measurement_device_type 'CCD area detector'
_diffrn_measurement_method 'phi and omega scans'
_diffrn_radiation_monochromator graphite
_diffrn_radiation_source 'fine-focus sealed tube'
_diffrn_radiation_type CuK\a
_diffrn_radiation_wavelength 1.54178
_diffrn_reflns_av_R_equivalents 0.0757
_diffrn_reflns_av_sigmaI/netI 0.1084
_diffrn_reflns_limit_h_max 6
_diffrn_reflns_limit_h_min -4
_diffrn_reflns_limit_k_max 10
_diffrn_reflns_limit_k_min -10
_diffrn_reflns_limit_l_max 36
_diffrn_reflns_limit_l_min -36
_diffrn_reflns_number 9167
_diffrn_reflns_theta_full 66.05
_diffrn_reflns_theta_max 66.05
_diffrn_reflns_theta_min 2.85
_exptl_absorpt_coefficient_mu 0.657
_exptl_absorpt_correction_T_max 0.9679
_exptl_absorpt_correction_T_min 0.8174
_exptl_absorpt_correction_type multi-scan
_exptl_absorpt_process_details sadabs
_exptl_crystal_density_diffrn 1.152
_exptl_crystal_density_method 'not measured'
_exptl_crystal_F_000 616
_exptl_crystal_size_max 0.32
_exptl_crystal_size_mid 0.10
_exptl_crystal_size_min 0.05
_refine_diff_density_max 0.366
_refine_diff_density_min -0.328
_refine_diff_density_rms 0.084
_refine_ls_abs_structure_details 'Flack H D (1983), Acta Cryst. A39, 876-881'
_refine_ls_abs_structure_Flack 0.0(9)
_refine_ls_extinction_coef 0.0052(13)
_refine_ls_extinction_expression Fc^*^=kFc[1+0.001xFc^2^\l^3^/sin(2\q)]^-1/4^
_refine_ls_extinction_method SHELXL
_refine_ls_goodness_of_fit_ref 1.086
_refine_ls_hydrogen_treatment mixed
_refine_ls_matrix_type full
_refine_ls_number_parameters 365
_refine_ls_number_reflns 4825
_refine_ls_number_restraints 1
_refine_ls_restrained_S_all 1.085
_refine_ls_R_factor_all 0.1871
_refine_ls_R_factor_gt 0.1255
_refine_ls_shift/su_max 0.001
_refine_ls_shift/su_mean 0.000
_refine_ls_structure_factor_coef Fsqd
_refine_ls_weighting_details 'calc w=1/[\s^2^(Fo^2^)+(0.1484P)^2^+0.4038P] where P=(Fo^2^+2Fc^2^)/3'
_refine_ls_weighting_scheme calc
_refine_ls_wR_factor_gt 0.2966
_refine_ls_wR_factor_ref 0.3477
_reflns_number_gt 2388
_reflns_number_total 4825
_reflns_threshold_expression >2sigma(I)
_cod_data_source_file c7ra11122c2.cif
_cod_data_source_block 170703b
_cod_depositor_comments
;
The following automatic conversions were performed:

'_symmetry_cell_setting' value 'Monoclinic' changed to 'monoclinic'
according to
/home/data/users/saulius/crontab/automatic-downloads/rss-feeds/RSC/lib/dictionaries/cif_core.dic
dictionary named 'cif_core.dic' version 2.4.2 from 2011-04-26.

Automatic conversion script
Id: cif_fix_values 4973 2017-02-22 13:04:09Z antanas 
;
_cod_original_cell_volume 1627.6(2)
_cod_original_sg_symbol_H-M P2(1)
_cod_database_code 7229503

loop_
_symmetry_equiv_pos_as_xyz
'x, y, z'
'-x, y+1/2, -z'

loop_
_atom_site_label
_atom_site_type_symbol
_atom_site_fract_x
_atom_site_fract_y
_atom_site_fract_z
_atom_site_U_iso_or_equiv
_atom_site_adp_type
_atom_site_occupancy
_atom_site_symmetry_multiplicity
_atom_site_calc_flag
_atom_site_refinement_flags
O1 O 0.2997(11) 0.6086(7) 0.8531(2) 0.0736(18) Uani 1 1 d .
O2 O -0.3118(10) 0.7463(8) 0.7620(2) 0.0708(17) Uani 1 1 d .
O3 O -0.4141(11) 0.9841(8) 0.8106(2) 0.085(2) Uani 1 1 d .
H3 H -0.4902 0.9489 0.7905 0.103 Uiso 1 1 calc R
O4 O 0.4521(11) 0.2066(8) 0.8664(2) 0.084(2) Uani 1 1 d .
H4 H 0.4691 0.1298 0.8530 0.101 Uiso 1 1 calc R
O5 O 0.6252(12) 0.1091(8) 0.6589(2) 0.085(2) Uani 1 1 d .
O6 O 1.2554(12) -0.0098(9) 0.7449(2) 0.083(2) Uani 1 1 d .
O7 O 1.3641(11) -0.2459(8) 0.6952(2) 0.085(2) Uani 1 1 d .
H7 H 1.4171 -0.2286 0.7194 0.102 Uiso 1 1 calc R
O8 O 0.2758(12) 0.4635(9) 0.6739(2) 0.091(2) Uani 1 1 d .
H8 H 0.2891 0.5490 0.6820 0.109 Uiso 1 1 calc R
C1 C 0.2581(16) 0.4752(11) 0.8248(3) 0.070(2) Uani 1 1 d .
H1 H 0.1649 0.4050 0.8410 0.084 Uiso 1 1 calc R
C2 C 0.1023(17) 0.5392(11) 0.7884(3) 0.074(3) Uani 1 1 d .
H2A H 0.1931 0.5651 0.7636 0.089 Uiso 1 1 calc R
H2B H -0.0174 0.4698 0.7795 0.089 Uiso 1 1 calc R
C3 C 0.0000(17) 0.6715(11) 0.8081(3) 0.068(2) Uani 1 1 d .
C4 C -0.1907(16) 0.7647(11) 0.7959(3) 0.067(2) Uani 1 1 d .
C5 C -0.2589(15) 0.8773(11) 0.8273(3) 0.068(2) Uani 1 1 d .
H5 H -0.3428 0.8250 0.8497 0.082 Uiso 1 1 calc R
C6 C -0.0535(15) 0.9494(11) 0.8498(3) 0.072(3) Uani 1 1 d .
H6A H 0.0336 1.0045 0.8289 0.086 Uiso 1 1 calc R
H6B H -0.1091 1.0181 0.8711 0.086 Uiso 1 1 calc R
C7 C 0.1039(17) 0.8400(11) 0.8715(3) 0.074(3) Uani 1 1 d .
H7A H 0.0400 0.8107 0.8988 0.088 Uiso 1 1 calc R
H7B H 0.2549 0.8840 0.8771 0.088 Uiso 1 1 calc R
C8 C 0.1293(15) 0.7062(11) 0.8426(3) 0.066(2) Uani 1 1 d .
C9 C 0.4658(17) 0.4060(12) 0.8145(3) 0.077(3) Uani 1 1 d .
H9A H 0.5701 0.4811 0.8041 0.093 Uiso 1 1 calc R
H9B H 0.4326 0.3402 0.7905 0.093 Uiso 1 1 calc R
C10 C 0.6020(17) 0.3154(11) 0.8500(3) 0.073(3) Uani 1 1 d .
H10 H 0.7406 0.2702 0.8380 0.087 Uiso 1 1 calc R
C11 C 0.6692(16) 0.4155(12) 0.8891(3) 0.076(3) Uani 1 1 d .
H11A H 0.7438 0.5041 0.8789 0.091 Uiso 1 1 calc R
H11B H 0.5301 0.4440 0.9040 0.091 Uiso 1 1 calc R
C12 C 0.8305(19) 0.3360(14) 0.9195(3) 0.088(3) Uani 1 1 d .
H12A H 0.9442 0.2833 0.9029 0.106 Uiso 1 1 calc R
H12B H 0.7420 0.2638 0.9352 0.106 Uiso 1 1 calc R
C13 C 0.9565(19) 0.4333(14) 0.9514(3) 0.088(3) Uani 1 1 d .
H13A H 1.0406 0.5073 0.9356 0.106 Uiso 1 1 calc R
H13B H 0.8423 0.4839 0.9684 0.106 Uiso 1 1 calc R
C14 C 1.123(2) 0.3573(15) 0.9812(4) 0.101(4) Uani 1 1 d .
H14A H 1.0385 0.2854 0.9978 0.121 Uiso 1 1 calc R
H14B H 1.2352 0.3046 0.9643 0.121 Uiso 1 1 calc R
C15 C 1.249(2) 0.4570(18) 1.0115(4) 0.111(4) Uani 1 1 d .
H15A H 1.1381 0.5019 1.0304 0.133 Uiso 1 1 calc R
H15B H 1.3202 0.5350 0.9950 0.133 Uiso 1 1 calc R
C16 C 1.440(2) 0.3795(19) 1.0393(4) 0.120(5) Uani 1 1 d .
H16A H 1.5611 0.3455 1.0210 0.180 Uiso 1 1 calc R
H16B H 1.3737 0.2974 1.0540 0.180 Uiso 1 1 calc R
H16C H 1.5035 0.4477 1.0600 0.180 Uiso 1 1 calc R
C17 C 0.6391(17) 0.2292(11) 0.6921(3) 0.074(3) Uani 1 1 d .
H17 H 0.4975 0.2304 0.7090 0.089 Uiso 1 1 calc R
C18 C 0.8514(17) 0.1958(12) 0.7216(3) 0.078(3) Uani 1 1 d .
H18A H 0.8083 0.1827 0.7513 0.093 Uiso 1 1 calc R
H18B H 0.9692 0.2716 0.7198 0.093 Uiso 1 1 calc R
C19 C 0.9302(18) 0.0506(11) 0.7010(3) 0.074(3) Uani 1 1 d .
C20 C 1.1267(17) -0.0368(11) 0.7149(3) 0.070(2) Uani 1 1 d .
C21 C 1.1416(17) -0.1828(11) 0.6906(3) 0.074(3) Uani 1 1 d .
H21 H 1.0276 -0.2510 0.7023 0.089 Uiso 1 1 calc R
C22 C 1.0908(17) -0.1630(12) 0.6451(3) 0.079(3) Uani 1 1 d .
H22A H 1.1101 -0.2561 0.6304 0.095 Uiso 1 1 calc R
H22B H 1.2011 -0.0940 0.6334 0.095 Uiso 1 1 calc R
C23 C 0.8444(17) -0.1061(12) 0.6362(3) 0.080(3) Uani 1 1 d .
H23A H 0.8272 -0.0738 0.6065 0.096 Uiso 1 1 calc R
H23B H 0.7319 -0.1832 0.6412 0.096 Uiso 1 1 calc R
C24 C 0.8066(17) 0.0212(11) 0.6665(3) 0.073(3) Uani 1 1 d .
C25 C 0.6629(17) 0.3770(11) 0.6666(3) 0.076(3) Uani 1 1 d .
H25A H 0.7122 0.4526 0.6868 0.091 Uiso 1 1 calc R
H25B H 0.7861 0.3651 0.6461 0.091 Uiso 1 1 calc R
C26 C 0.4585(16) 0.4299(12) 0.6434(3) 0.077(3) Uani 1 1 d .
H26 H 0.4994 0.5207 0.6284 0.092 Uiso 1 1 calc R
C27 C 0.3461(17) 0.3270(12) 0.6114(3) 0.079(3) Uani 1 1 d .
H27A H 0.2715 0.2484 0.6270 0.095 Uiso 1 1 calc R
H27B H 0.4664 0.2830 0.5942 0.095 Uiso 1 1 calc R
C28 C 0.1603(18) 0.4000(14) 0.5800(3) 0.084(3) Uani 1 1 d .
H28A H 0.0493 0.4527 0.5972 0.101 Uiso 1 1 calc R
H28B H 0.2386 0.4717 0.5623 0.101 Uiso 1 1 calc R
C29 C 0.035(2) 0.3007(16) 0.5520(4) 0.099(4) Uani 1 1 d .
H29A H -0.0547 0.2338 0.5694 0.119 Uiso 1 1 calc R
H29B H 0.1449 0.2427 0.5361 0.119 Uiso 1 1 calc R
C30 C -0.128(2) 0.3781(17) 0.5203(4) 0.106(4) Uani 1 1 d .
H30A H -0.2362 0.4379 0.5362 0.128 Uiso 1 1 calc R
H30B H -0.0384 0.4434 0.5025 0.128 Uiso 1 1 calc R
C31 C -0.266(2) 0.274(2) 0.4913(4) 0.129(6) Uani 1 1 d .
H31A H -0.1595 0.2213 0.4731 0.154 Uiso 1 1 calc R
H31B H -0.3446 0.2025 0.5089 0.154 Uiso 1 1 calc R
C32 C -0.441(3) 0.354(2) 0.4636(5) 0.153(7) Uani 1 1 d .
H32A H -0.3649 0.4296 0.4476 0.229 Uiso 1 1 calc R
H32B H -0.5562 0.3976 0.4814 0.229 Uiso 1 1 calc R
H32C H -0.5147 0.2861 0.4439 0.229 Uiso 1 1 calc R

loop_
_atom_site_aniso_label
_atom_site_aniso_U_11
_atom_site_aniso_U_22
_atom_site_aniso_U_33
_atom_site_aniso_U_23
_atom_site_aniso_U_13
_atom_site_aniso_U_12
O1 0.071(4) 0.056(4) 0.092(4) -0.008(3) -0.022(3) 0.013(3)
O2 0.059(3) 0.063(4) 0.090(4) -0.011(3) -0.011(3) 0.012(3)
O3 0.087(4) 0.063(5) 0.105(5) -0.020(4) -0.031(4) 0.031(4)
O4 0.076(4) 0.055(4) 0.122(6) -0.006(4) 0.003(4) 0.000(4)
O5 0.084(5) 0.061(5) 0.108(5) -0.017(4) -0.026(4) 0.021(4)
O6 0.083(4) 0.074(5) 0.091(4) -0.015(4) -0.019(3) 0.027(4)
O7 0.082(4) 0.071(5) 0.101(5) -0.021(4) -0.021(4) 0.028(4)
O8 0.085(5) 0.065(5) 0.123(5) -0.014(4) -0.002(4) 0.026(4)
C1 0.067(5) 0.055(6) 0.088(6) -0.008(5) -0.004(4) 0.015(5)
C2 0.069(6) 0.058(6) 0.093(7) -0.014(5) -0.011(5) 0.016(5)
C3 0.069(5) 0.055(6) 0.078(6) -0.012(4) -0.013(5) 0.013(5)
C4 0.074(6) 0.050(5) 0.077(6) -0.009(4) -0.006(5) 0.014(5)
C5 0.056(5) 0.052(5) 0.095(6) -0.011(4) -0.016(4) 0.021(4)
C6 0.067(5) 0.049(5) 0.098(6) -0.018(5) -0.017(5) 0.020(5)
C7 0.073(6) 0.055(6) 0.092(6) -0.020(5) -0.014(5) 0.020(5)
C8 0.061(5) 0.054(6) 0.082(6) -0.008(5) -0.007(5) 0.024(4)
C9 0.075(6) 0.063(6) 0.094(7) 0.000(5) -0.004(5) 0.019(5)
C10 0.066(5) 0.051(6) 0.100(7) 0.007(5) -0.010(5) 0.013(5)
C11 0.072(6) 0.060(6) 0.096(7) -0.002(5) -0.015(5) 0.006(5)
C12 0.090(7) 0.069(7) 0.105(7) 0.011(6) -0.019(6) 0.004(6)
C13 0.093(7) 0.072(8) 0.099(7) 0.007(6) -0.022(6) -0.005(6)
C14 0.108(9) 0.081(9) 0.111(8) 0.010(7) -0.032(7) 0.020(8)
C15 0.105(9) 0.098(11) 0.128(10) 0.000(8) -0.048(7) -0.001(8)
C16 0.105(9) 0.137(14) 0.115(9) 0.008(9) -0.036(7) -0.017(10)
C17 0.076(6) 0.050(6) 0.096(7) -0.009(5) -0.013(5) 0.021(5)
C18 0.081(6) 0.061(6) 0.090(7) -0.017(5) -0.020(5) 0.017(5)
C19 0.084(6) 0.052(6) 0.083(6) -0.015(5) -0.014(5) 0.025(5)
C20 0.084(6) 0.054(6) 0.073(6) -0.010(4) -0.018(5) 0.018(5)
C21 0.075(6) 0.049(6) 0.097(7) -0.027(5) -0.016(5) 0.023(5)
C22 0.081(6) 0.062(6) 0.095(7) -0.023(5) -0.013(5) 0.028(5)
C23 0.087(7) 0.059(6) 0.093(7) -0.023(5) -0.024(5) 0.026(5)
C24 0.078(6) 0.053(6) 0.088(6) -0.019(5) -0.019(5) 0.021(5)
C25 0.075(6) 0.053(6) 0.099(7) -0.010(5) -0.011(5) 0.016(5)
C26 0.065(5) 0.063(7) 0.102(7) -0.017(5) -0.010(5) 0.017(5)
C27 0.077(6) 0.068(7) 0.093(6) -0.003(6) -0.005(5) 0.021(6)
C28 0.090(7) 0.080(8) 0.083(6) 0.013(6) -0.012(5) 0.019(6)
C29 0.094(8) 0.105(11) 0.097(7) 0.011(7) -0.019(6) 0.028(8)
C30 0.104(9) 0.120(12) 0.094(8) 0.000(8) -0.027(6) 0.013(9)
C31 0.117(11) 0.147(16) 0.121(10) 0.007(10) -0.022(9) 0.017(11)
C32 0.135(12) 0.20(2) 0.121(10) 0.028(12) -0.025(9) 0.039(14)

loop_
_atom_type_symbol
_atom_type_description
_atom_type_scat_dispersion_real
_atom_type_scat_dispersion_imag
_atom_type_scat_source
C C 0.0181 0.0091 'International Tables Vol C Tables 4.2.6.8 and 6.1.1.4'
H H 0.0000 0.0000 'International Tables Vol C Tables 4.2.6.8 and 6.1.1.4'
O O 0.0492 0.0322 'International Tables Vol C Tables 4.2.6.8 and 6.1.1.4'

loop_
_geom_angle_atom_site_label_1
_geom_angle_atom_site_label_2
_geom_angle_atom_site_label_3
_geom_angle
C8 O1 C1 106.3(6)
C5 O3 H3 109.5
C10 O4 H4 109.5
C24 O5 C17 106.6(7)
C21 O7 H7 109.5
C26 O8 H8 109.5
C9 C1 O1 111.7(8)
C9 C1 C2 119.3(8)
O1 C1 C2 101.8(7)
C9 C1 H1 107.8
O1 C1 H1 107.8
C2 C1 H1 107.8
C3 C2 C1 103.5(8)
C3 C2 H2A 111.1
C1 C2 H2A 111.1
C3 C2 H2B 111.1
C1 C2 H2B 111.1
H2A C2 H2B 109.0
C8 C3 C4 119.0(9)
C8 C3 C2 107.9(8)
C4 C3 C2 133.0(9)
O2 C4 C3 123.3(8)
O2 C4 C5 119.6(8)
C3 C4 C5 116.8(8)
O3 C5 C4 114.4(8)
O3 C5 C6 110.7(8)
C4 C5 C6 112.9(8)
O3 C5 H5 106.0
C4 C5 H5 106.0
C6 C5 H5 106.0
C7 C6 C5 112.3(8)
C7 C6 H6A 109.1
C5 C6 H6A 109.1
C7 C6 H6B 109.1
C5 C6 H6B 109.1
H6A C6 H6B 107.9
C6 C7 C8 109.4(7)
C6 C7 H7A 109.8
C8 C7 H7A 109.8
C6 C7 H7B 109.8
C8 C7 H7B 109.8
H7A C7 H7B 108.2
C3 C8 O1 115.3(8)
C3 C8 C7 127.3(8)
O1 C8 C7 117.4(7)
C1 C9 C10 119.5(9)
C1 C9 H9A 107.4
C10 C9 H9A 107.4
C1 C9 H9B 107.4
C10 C9 H9B 107.4
H9A C9 H9B 107.0
O4 C10 C11 105.7(8)
O4 C10 C9 108.7(8)
C11 C10 C9 110.5(8)
O4 C10 H10 110.6
C11 C10 H10 110.6
C9 C10 H10 110.6
C12 C11 C10 110.5(8)
C12 C11 H11A 109.6
C10 C11 H11A 109.6
C12 C11 H11B 109.6
C10 C11 H11B 109.6
H11A C11 H11B 108.1
C11 C12 C13 114.5(10)
C11 C12 H12A 108.6
C13 C12 H12A 108.6
C11 C12 H12B 108.6
C13 C12 H12B 108.6
H12A C12 H12B 107.6
C14 C13 C12 115.5(10)
C14 C13 H13A 108.4
C12 C13 H13A 108.4
C14 C13 H13B 108.4
C12 C13 H13B 108.4
H13A C13 H13B 107.5
C15 C14 C13 114.1(11)
C15 C14 H14A 108.7
C13 C14 H14A 108.7
C15 C14 H14B 108.7
C13 C14 H14B 108.7
H14A C14 H14B 107.6
C14 C15 C16 113.9(12)
C14 C15 H15A 108.8
C16 C15 H15A 108.8
C14 C15 H15B 108.8
C16 C15 H15B 108.8
H15A C15 H15B 107.7
C15 C16 H16A 109.5
C15 C16 H16B 109.5
H16A C16 H16B 109.5
C15 C16 H16C 109.5
H16A C16 H16C 109.5
H16B C16 H16C 109.5
O5 C17 C18 107.1(7)
O5 C17 C25 106.3(7)
C18 C17 C25 113.0(9)
O5 C17 H17 110.1
C18 C17 H17 110.1
C25 C17 H17 110.1
C17 C18 C19 99.2(8)
C17 C18 H18A 111.9
C19 C18 H18A 111.9
C17 C18 H18B 111.9
C19 C18 H18B 111.9
H18A C18 H18B 109.6
C24 C19 C20 123.0(9)
C24 C19 C18 110.9(9)
C20 C19 C18 125.9(9)
O6 C20 C19 125.8(9)
O6 C20 C21 121.3(8)
C19 C20 C21 112.5(8)
O7 C21 C22 108.2(8)
O7 C21 C20 111.4(8)
C22 C21 C20 111.2(8)
O7 C21 H21 108.7
C22 C21 H21 108.7
C20 C21 H21 108.7
C21 C22 C23 112.6(8)
C21 C22 H22A 109.1
C23 C22 H22A 109.1
C21 C22 H22B 109.1
C23 C22 H22B 109.1
H22A C22 H22B 107.8
C24 C23 C22 107.1(8)
C24 C23 H23A 110.3
C22 C23 H23A 110.3
C24 C23 H23B 110.3
C22 C23 H23B 110.3
H23A C23 H23B 108.6
C19 C24 O5 115.8(8)
C19 C24 C23 125.9(9)
O5 C24 C23 118.2(8)
C26 C25 C17 117.2(9)
C26 C25 H25A 108.0
C17 C25 H25A 108.0
C26 C25 H25B 108.0
C17 C25 H25B 108.0
H25A C25 H25B 107.2
C25 C26 O8 109.5(9)
C25 C26 C27 117.1(9)
O8 C26 C27 104.7(8)
C25 C26 H26 108.4
O8 C26 H26 108.4
C27 C26 H26 108.4
C26 C27 C28 115.0(9)
C26 C27 H27A 108.5
C28 C27 H27A 108.5
C26 C27 H27B 108.5
C28 C27 H27B 108.5
H27A C27 H27B 107.5
C29 C28 C27 115.7(10)
C29 C28 H28A 108.4
C27 C28 H28A 108.4
C29 C28 H28B 108.4
C27 C28 H28B 108.4
H28A C28 H28B 107.4
C28 C29 C30 113.3(11)
C28 C29 H29A 108.9
C30 C29 H29A 108.9
C28 C29 H29B 108.9
C30 C29 H29B 108.9
H29A C29 H29B 107.7
C31 C30 C29 113.6(13)
C31 C30 H30A 108.8
C29 C30 H30A 108.8
C31 C30 H30B 108.8
C29 C30 H30B 108.8
H30A C30 H30B 107.7
C32 C31 C30 111.8(16)
C32 C31 H31A 109.2
C30 C31 H31A 109.2
C32 C31 H31B 109.2
C30 C31 H31B 109.2
H31A C31 H31B 107.9
C31 C32 H32A 109.5
C31 C32 H32B 109.5
H32A C32 H32B 109.5
C31 C32 H32C 109.5
H32A C32 H32C 109.5
H32B C32 H32C 109.5

loop_
_geom_bond_atom_site_label_1
_geom_bond_atom_site_label_2
_geom_bond_distance
O1 C8 1.358(10)
O1 C1 1.515(12)
O2 C4 1.261(10)
O3 C5 1.411(10)
O3 H3 0.8200
O4 C10 1.416(12)
O4 H4 0.8200
O5 C24 1.333(11)
O5 C17 1.502(12)
O6 C20 1.201(10)
O7 C21 1.409(10)
O7 H7 0.8200
O8 C26 1.466(11)
O8 H8 0.8200
C1 C9 1.396(12)
C1 C2 1.542(12)
C1 H1 0.9800
C2 C3 1.480(13)
C2 H2A 0.9700
C2 H2B 0.9700
C3 C8 1.327(12)
C3 C4 1.432(12)
C4 C5 1.473(12)
C5 C6 1.509(12)
C5 H5 0.9800
C6 C7 1.496(12)
C6 H6A 0.9700
C6 H6B 0.9700
C7 C8 1.522(12)
C7 H7A 0.9700
C7 H7B 0.9700
C9 C10 1.571(13)
C9 H9A 0.9700
C9 H9B 0.9700
C10 C11 1.560(14)
C10 H10 0.9800
C11 C12 1.496(12)
C11 H11A 0.9700
C11 H11B 0.9700
C12 C13 1.502(14)
C12 H12A 0.9700
C12 H12B 0.9700
C13 C14 1.488(13)
C13 H13A 0.9700
C13 H13B 0.9700
C14 C15 1.483(16)
C14 H14A 0.9700
C14 H14B 0.9700
C15 C16 1.552(16)
C15 H15A 0.9700
C15 H15B 0.9700
C16 H16A 0.9600
C16 H16B 0.9600
C16 H16C 0.9600
C17 C18 1.540(12)
C17 C25 1.568(14)
C17 H17 0.9800
C18 C19 1.541(13)
C18 H18A 0.9700
C18 H18B 0.9700
C19 C24 1.299(12)
C19 C20 1.441(12)
C20 C21 1.532(12)
C21 C22 1.447(13)
C21 H21 0.9800
C22 C23 1.530(12)
C22 H22A 0.9700
C22 H22B 0.9700
C23 C24 1.512(12)
C23 H23A 0.9700
C23 H23B 0.9700
C25 C26 1.449(13)
C25 H25A 0.9700
C25 H25B 0.9700
C26 C27 1.502(13)
C26 H26 0.9800
C27 C28 1.577(12)
C27 H27A 0.9700
C27 H27B 0.9700
C28 C29 1.438(16)
C28 H28A 0.9700
C28 H28B 0.9700
C29 C30 1.518(15)
C29 H29A 0.9700
C29 H29B 0.9700
C30 C31 1.516(19)
C30 H30A 0.9700
C30 H30B 0.9700
C31 C32 1.502(18)
C31 H31A 0.9700
C31 H31B 0.9700
C32 H32A 0.9600
C32 H32B 0.9600
C32 H32C 0.9600

loop_
_geom_torsion_atom_site_label_1
_geom_torsion_atom_site_label_2
_geom_torsion_atom_site_label_3
_geom_torsion_atom_site_label_4
_geom_torsion
C8 O1 C1 C9 147.8(9)
C8 O1 C1 C2 19.5(10)
C9 C1 C2 C3 -145.6(10)
O1 C1 C2 C3 -22.2(10)
C1 C2 C3 C8 18.3(12)
C1 C2 C3 C4 -165.6(11)
C8 C3 C4 O2 174.6(10)
C2 C3 C4 O2 -1.1(18)
C8 C3 C4 C5 -11.7(15)
C2 C3 C4 C5 172.5(11)
O2 C4 C5 O3 -18.2(14)
C3 C4 C5 O3 167.9(8)
O2 C4 C5 C6 -146.0(10)
C3 C4 C5 C6 40.1(13)
O3 C5 C6 C7 174.6(8)
C4 C5 C6 C7 -55.7(12)
C5 C6 C7 C8 40.7(12)
C4 C3 C8 O1 177.1(9)
C2 C3 C8 O1 -6.1(13)
C4 C3 C8 C7 -1.7(17)
C2 C3 C8 C7 175.1(10)
C1 O1 C8 C3 -9.2(12)
C1 O1 C8 C7 169.7(9)
C6 C7 C8 C3 -13.7(15)
C6 C7 C8 O1 167.5(8)
O1 C1 C9 C10 72.9(12)
C2 C1 C9 C10 -168.7(9)
C1 C9 C10 O4 56.2(12)
C1 C9 C10 C11 -59.3(13)
O4 C10 C11 C12 71.6(10)
C9 C10 C11 C12 -171.0(9)
C10 C11 C12 C13 164.0(10)
C11 C12 C13 C14 -178.4(10)
C12 C13 C14 C15 178.4(12)
C13 C14 C15 C16 -174.1(11)
C24 O5 C17 C18 -2.1(11)
C24 O5 C17 C25 119.1(9)
O5 C17 C18 C19 -1.7(11)
C25 C17 C18 C19 -118.5(9)
C17 C18 C19 C24 5.3(13)
C17 C18 C19 C20 180.0(10)
C24 C19 C20 O6 175.1(12)
C18 C19 C20 O6 1.0(19)
C24 C19 C20 C21 -12.0(16)
C18 C19 C20 C21 173.9(10)
O6 C20 C21 O7 -23.8(15)
C19 C20 C21 O7 162.9(9)
O6 C20 C21 C22 -144.6(10)
C19 C20 C21 C22 42.1(13)
O7 C21 C22 C23 175.4(9)
C20 C21 C22 C23 -61.9(13)
C21 C22 C23 C24 47.5(13)
C20 C19 C24 O5 177.5(10)
C18 C19 C24 O5 -7.6(15)
C20 C19 C24 C23 1(2)
C18 C19 C24 C23 175.4(10)
C17 O5 C24 C19 6.1(14)
C17 O5 C24 C23 -176.7(9)
C22 C23 C24 C19 -17.3(16)
C22 C23 C24 O5 165.8(10)
O5 C17 C25 C26 72.4(10)
C18 C17 C25 C26 -170.4(9)
C17 C25 C26 O8 63.6(11)
C17 C25 C26 C27 -55.4(13)
C25 C26 C27 C28 -167.3(9)
O8 C26 C27 C28 71.2(11)
C26 C27 C28 C29 -174.1(10)
C27 C28 C29 C30 -175.7(10)
C28 C29 C30 C31 -178.7(11)
C29 C30 C31 C32 174.4(12)
